data_4312795
loop_
_publ_author_name
'Andrey Yu. Kovalevsky'
'Milan Gembicky'
'Irina V. Novozhilova'
'Philip Coppens'

_publ_section_title
;
 Solid-State Structure Dependence of the Molecular Distortion and
 Spectroscopic Properties of the Cu(I)
 Bis(2,9-dimethyl-1,10-phenanthroline) Ion
;
_journal_name_full 'Inorganic Chemistry'
_journal_page_first 8794
_journal_page_last 8802
_journal_paper_doi 10.1021/ic0348805
_journal_volume 42
_journal_year 2003
_chemical_formula_sum 'C29.5 H27 B Cu F4 N4 O0.5'
_chemical_formula_weight 595.90
_chemical_melting_point ?
_chemical_name_common '[Cu(I)(dmp)2]BF4x0.5Acetone'
_chemical_name_systematic
;
bis-(2,9-dimethyl-1,10-phenanthroline)copper(I) tetrafluoroborate
acetone semi-solvate
;
_space_group_IT_number 2
_symmetry_cell_setting triclinic
_symmetry_space_group_name_Hall '-P 1'
_symmetry_space_group_name_H-M 'P -1'
_atom_sites_solution_hydrogens difmap
_atom_sites_solution_primary direct
_atom_sites_solution_secondary difmap
_audit_creation_method SHELXL-97
_cell_angle_alpha 67.6810(10)
_cell_angle_beta 73.7160(10)
_cell_angle_gamma 73.0360(10)
_cell_formula_units_Z 2
_cell_length_a 10.6290(2)
_cell_length_b 11.0188(2)
_cell_length_c 12.8262(2)
_cell_measurement_reflns_used 376
_cell_measurement_temperature 90(1)
_cell_measurement_theta_max 30.52
_cell_measurement_theta_min 1.75
_cell_volume 1304.54(4)
_computing_cell_refinement 'Bruker SMART'
_computing_data_collection 'Bruker SMART'
_computing_data_reduction 'Bruker SAINT'
_computing_molecular_graphics 'Bruker SHELXTL'
_computing_publication_material 'Bruker SHELXTL'
_computing_structure_refinement 'SHELXL-97 (Sheldrick, 1997)'
_computing_structure_solution 'SHELXS-97 (Sheldrick, 1990)'
_diffrn_ambient_temperature 90(1)
_diffrn_measured_fraction_theta_full 0.999
_diffrn_measured_fraction_theta_max 0.999
_diffrn_measurement_device_type 'CCD area detector'
_diffrn_measurement_method 'phi and omega scans'
_diffrn_radiation_monochromator graphite
_diffrn_radiation_source 'rotating anode'
_diffrn_radiation_type MoK\a
_diffrn_radiation_wavelength 0.71073
_diffrn_reflns_av_R_equivalents 0.0515
_diffrn_reflns_av_sigmaI/netI 0.0422
_diffrn_reflns_limit_h_max 15
_diffrn_reflns_limit_h_min -15
_diffrn_reflns_limit_k_max 15
_diffrn_reflns_limit_k_min -15
_diffrn_reflns_limit_l_max 18
_diffrn_reflns_limit_l_min -18
_diffrn_reflns_number 24826
_diffrn_reflns_theta_full 30.52
_diffrn_reflns_theta_max 30.52
_diffrn_reflns_theta_min 1.75
_exptl_absorpt_coefficient_mu 0.896
_exptl_absorpt_correction_T_max 0.9566
_exptl_absorpt_correction_T_min 0.9158
_exptl_absorpt_correction_type 'empirical SADABS 2.05'
_exptl_crystal_colour red
_exptl_crystal_density_diffrn 1.517
_exptl_crystal_density_meas 0
_exptl_crystal_density_method 'not measured'
_exptl_crystal_description brick
_exptl_crystal_F_000 612
_exptl_crystal_size_max 0.10
_exptl_crystal_size_mid 0.10
_exptl_crystal_size_min 0.05
_refine_diff_density_max 0.717
_refine_diff_density_min -0.584
_refine_diff_density_rms 0.082
_refine_ls_extinction_coef 0.0171(12)
_refine_ls_extinction_expression Fc^*^=kFc[1+0.001xFc^2^\l^3^/sin(2\q)]^-1/4^
_refine_ls_extinction_method SHELXL
_refine_ls_goodness_of_fit_ref 1.071
_refine_ls_hydrogen_treatment 'riding model and ideal CH3 groups'
_refine_ls_matrix_type full
_refine_ls_number_parameters 375
_refine_ls_number_reflns 7980
_refine_ls_number_restraints 0
_refine_ls_restrained_S_all 1.071
_refine_ls_R_factor_all 0.0543
_refine_ls_R_factor_gt 0.0388
_refine_ls_shift/su_max 0.004
_refine_ls_shift/su_mean <0.001
_refine_ls_structure_factor_coef Fsqd
_refine_ls_weighting_details 'calc w=1/[\s^2^(Fo^2^)+(0.0435P)^2^+0.8626P] where P=(Fo^2^+2Fc^2^)/3'
_refine_ls_weighting_scheme calc
_refine_ls_wR_factor_gt 0.0943
_refine_ls_wR_factor_ref 0.1047
_reflns_number_gt 6490
_reflns_number_total 7980
_reflns_threshold_expression >2sigma(I)
_cod_data_source_file ic0348805si20031028_114907_02.cif
_cod_data_source_block bf4acetone
_cod_depositor_comments
;
The following automatic conversions were performed:
'_symmetry_cell_setting' value 'Triclinic' changed to 'triclinic'
according to '/home/adriana/struct/CIF-dictionaries/cif_core.dic'
dictionary named 'cif_core.dic' version 2.4.1 from 2010-06-29.

Automatic conversion script
Id: cif_fix_enum 1555 2011-01-17 13:19:09Z saulius 

The following automatic conversions were performed:

'_chemical_melting_point' value 'not measured' was changed to '?' -
the value is undefined or not given.

Automatic conversion script
Id: cif_fix_values 1569 2011-02-09 13:29:24Z adriana 
;
_cod_original_formula_sum 'C29.50 H27 B Cu F4 N4 O0.50'
_cod_database_code 4312795

loop_
_symmetry_equiv_pos_as_xyz
'x, y, z'
'-x, -y, -z'

loop_
_atom_site_label
_atom_site_type_symbol
_atom_site_fract_x
_atom_site_fract_y
_atom_site_fract_z
_atom_site_U_iso_or_equiv
_atom_site_adp_type
_atom_site_occupancy
_atom_site_symmetry_multiplicity
_atom_site_calc_flag
_atom_site_refinement_flags
_atom_site_disorder_assembly
_atom_site_disorder_group
Cu1 Cu 0.79363(2) 0.68974(2) 0.295496(18) 0.01787(7) Uani 1 1 d . . .
B1 B 0.6220(2) 0.8374(2) 0.78930(19) 0.0247(4) Uani 1 1 d . . .
F1 F 0.63691(14) 0.81876(15) 0.68520(11) 0.0393(3) Uani 1 1 d . . .
F2 F 0.73887(14) 0.77799(15) 0.83281(13) 0.0438(3) Uani 1 1 d . . .
F3 F 0.51628(16) 0.78200(18) 0.86463(13) 0.0515(4) Uani 1 1 d . . .
F4 F 0.59469(17) 0.97264(14) 0.77397(14) 0.0498(4) Uani 1 1 d . . .
N1 N 0.75708(14) 0.54394(14) 0.45051(12) 0.0170(3) Uani 1 1 d . . .
N2 N 0.65003(14) 0.62684(14) 0.26311(12) 0.0169(3) Uani 1 1 d . . .
N3 N 0.84673(14) 0.86324(14) 0.25961(12) 0.0167(3) Uani 1 1 d . . .
N4 N 0.97572(14) 0.65715(14) 0.17992(12) 0.0171(3) Uani 1 1 d . . .
C1 C 0.79901(17) 0.51232(19) 0.54794(15) 0.0212(3) Uani 1 1 d . . .
C2 C 0.77692(19) 0.3953(2) 0.64007(17) 0.0281(4) Uani 1 1 d . . .
H2A H 0.8067 0.3756 0.7091 0.034 Uiso 1 1 calc R . .
C3 C 0.71291(19) 0.3095(2) 0.63114(17) 0.0284(4) Uani 1 1 d . . .
H3A H 0.7012 0.2287 0.6923 0.034 Uiso 1 1 calc R . .
C4 C 0.66471(17) 0.34233(17) 0.53047(16) 0.0224(3) Uani 1 1 d . . .
C5 C 0.59395(19) 0.26063(18) 0.51332(19) 0.0273(4) Uani 1 1 d . . .
H5A H 0.5791 0.1789 0.5719 0.033 Uiso 1 1 calc R . .
C6 C 0.54819(18) 0.29838(18) 0.41520(18) 0.0251(4) Uani 1 1 d . . .
H6A H 0.5033 0.2418 0.4051 0.030 Uiso 1 1 calc R . .
C7 C 0.56605(17) 0.42218(17) 0.32599(16) 0.0204(3) Uani 1 1 d . . .
C8 C 0.51886(18) 0.46806(19) 0.22243(17) 0.0238(4) Uani 1 1 d . . .
H8A H 0.4768 0.4137 0.2063 0.029 Uiso 1 1 calc R . .
C9 C 0.53412(19) 0.5917(2) 0.14518(16) 0.0247(4) Uani 1 1 d . . .
H9A H 0.5021 0.6236 0.0754 0.030 Uiso 1 1 calc R . .
C10 C 0.59738(18) 0.67199(19) 0.16914(15) 0.0206(3) Uani 1 1 d . . .
C11 C 0.68692(16) 0.46254(16) 0.44332(14) 0.0168(3) Uani 1 1 d . . .
C12 C 0.63387(16) 0.50502(16) 0.34098(15) 0.0166(3) Uani 1 1 d . . .
C13 C 0.86939(19) 0.6059(2) 0.55764(17) 0.0261(4) Uani 1 1 d . . .
H13A H 0.9064 0.6604 0.4806 0.039 Uiso 1 1 calc R . .
H13B H 0.9422 0.5540 0.5998 0.039 Uiso 1 1 calc R . .
H13C H 0.8056 0.6647 0.5988 0.039 Uiso 1 1 calc R . .
C14 C 0.6046(2) 0.8121(2) 0.09186(17) 0.0329(5) Uani 1 1 d . . .
H14A H 0.6612 0.8474 0.1172 0.049 Uiso 1 1 calc R . .
H14B H 0.5143 0.8687 0.0948 0.049 Uiso 1 1 calc R . .
H14C H 0.6431 0.8120 0.0129 0.049 Uiso 1 1 calc R . .
C15 C 0.78221(18) 0.96318(17) 0.30176(15) 0.0202(3) Uani 1 1 d . . .
C16 C 0.8347(2) 1.07835(19) 0.27078(19) 0.0300(4) Uani 1 1 d . . .
H16A H 0.7858 1.1492 0.3004 0.036 Uiso 1 1 calc R . .
C17 C 0.9554(3) 1.0883(2) 0.1985(2) 0.0368(5) Uani 1 1 d . . .
H17A H 0.9916 1.1651 0.1786 0.044 Uiso 1 1 calc R . .
C18 C 1.0258(2) 0.9840(2) 0.15343(18) 0.0283(4) Uani 1 1 d . . .
C19 C 1.1528(2) 0.9865(2) 0.0773(2) 0.0393(5) Uani 1 1 d . . .
H19A H 1.1936 1.0604 0.0571 0.047 Uiso 1 1 calc R . .
C20 C 1.2162(2) 0.8857(2) 0.03320(19) 0.0332(5) Uani 1 1 d . . .
H20A H 1.2996 0.8907 -0.0189 0.040 Uiso 1 1 calc R . .
C21 C 1.15809(18) 0.77144(19) 0.06481(15) 0.0227(3) Uani 1 1 d . . .
C22 C 1.22115(19) 0.6607(2) 0.02579(16) 0.0257(4) Uani 1 1 d . . .
H22A H 1.3039 0.6612 -0.0274 0.031 Uiso 1 1 calc R . .
C23 C 1.16240(19) 0.5529(2) 0.06499(16) 0.0251(4) Uani 1 1 d . . .
H23A H 1.2049 0.4773 0.0400 0.030 Uiso 1 1 calc R . .
C24 C 1.03842(18) 0.55335(18) 0.14273(16) 0.0214(3) Uani 1 1 d . . .
C25 C 0.96670(17) 0.87367(17) 0.18571(14) 0.0184(3) Uani 1 1 d . . .
C26 C 1.03469(17) 0.76465(17) 0.14158(14) 0.0178(3) Uani 1 1 d . . .
C27 C 0.65321(19) 0.94798(19) 0.38503(18) 0.0253(4) Uani 1 1 d . . .
H27A H 0.6412 0.8559 0.4077 0.038 Uiso 1 1 calc R . .
H27B H 0.5788 1.0107 0.3490 0.038 Uiso 1 1 calc R . .
H27C H 0.6549 0.9673 0.4531 0.038 Uiso 1 1 calc R . .
C28 C 0.9731(2) 0.4354(2) 0.1866(2) 0.0304(4) Uani 1 1 d . . .
H28A H 0.9324 0.4196 0.2681 0.046 Uiso 1 1 calc R . .
H28B H 1.0405 0.3557 0.1777 0.046 Uiso 1 1 calc R . .
H28C H 0.9036 0.4536 0.1430 0.046 Uiso 1 1 calc R . .
O1S O 0.9500(8) 1.1784(7) 0.4574(8) 0.122(3) Uani 0.50 1 d P . .
C1S C 0.9860(6) 1.0579(6) 0.4867(5) 0.0496(13) Uani 0.50 1 d P . .
C2S C 0.8885(4) 0.9822(5) 0.5635(3) 0.0821(11) Uani 1 1 d . . .
H2SA H 0.9276 0.8882 0.5809 0.123 Uiso 1 1 d R . .
H2SB H 0.8597 1.0046 0.6332 0.123 Uiso 1 1 d R . .
H2SC H 0.8129 1.0031 0.5282 0.123 Uiso 1 1 d R . .

loop_
_atom_site_aniso_label
_atom_site_aniso_U_11
_atom_site_aniso_U_22
_atom_site_aniso_U_33
_atom_site_aniso_U_23
_atom_site_aniso_U_13
_atom_site_aniso_U_12
Cu1 0.01818(11) 0.01710(11) 0.02104(11) -0.00641(8) -0.00245(8) -0.00856(7)
B1 0.0284(10) 0.0259(10) 0.0216(9) -0.0106(8) -0.0057(8) -0.0035(8)
F1 0.0431(8) 0.0542(8) 0.0289(6) -0.0249(6) -0.0037(6) -0.0101(6)
F2 0.0368(7) 0.0500(8) 0.0427(8) -0.0163(7) -0.0194(6) 0.0065(6)
F3 0.0528(9) 0.0799(12) 0.0348(7) -0.0233(8) 0.0054(7) -0.0396(9)
F4 0.0679(10) 0.0284(7) 0.0593(10) -0.0212(7) -0.0254(8) 0.0030(7)
N1 0.0145(6) 0.0184(6) 0.0182(7) -0.0070(5) -0.0024(5) -0.0026(5)
N2 0.0169(6) 0.0191(7) 0.0166(6) -0.0063(5) -0.0008(5) -0.0080(5)
N3 0.0186(7) 0.0161(6) 0.0168(6) -0.0034(5) -0.0058(5) -0.0060(5)
N4 0.0174(6) 0.0183(6) 0.0174(6) -0.0053(5) -0.0044(5) -0.0060(5)
C1 0.0156(7) 0.0260(8) 0.0202(8) -0.0084(7) -0.0037(6) -0.0004(6)
C2 0.0210(9) 0.0347(10) 0.0213(9) -0.0029(8) -0.0066(7) -0.0010(7)
C3 0.0222(9) 0.0248(9) 0.0252(9) 0.0034(7) -0.0035(7) -0.0024(7)
C4 0.0158(7) 0.0174(8) 0.0278(9) -0.0039(7) -0.0007(7) -0.0025(6)
C5 0.0218(9) 0.0158(8) 0.0376(11) -0.0021(7) -0.0011(8) -0.0073(7)
C6 0.0196(8) 0.0173(8) 0.0384(11) -0.0101(7) -0.0002(7) -0.0074(6)
C7 0.0160(7) 0.0200(8) 0.0277(9) -0.0122(7) 0.0017(6) -0.0071(6)
C8 0.0215(8) 0.0294(9) 0.0287(9) -0.0169(8) -0.0005(7) -0.0109(7)
C9 0.0259(9) 0.0345(10) 0.0211(8) -0.0129(7) -0.0032(7) -0.0131(8)
C10 0.0220(8) 0.0264(9) 0.0160(7) -0.0067(6) -0.0009(6) -0.0118(7)
C11 0.0133(7) 0.0161(7) 0.0193(8) -0.0061(6) -0.0006(6) -0.0024(6)
C12 0.0135(7) 0.0158(7) 0.0208(8) -0.0080(6) 0.0004(6) -0.0044(6)
C13 0.0220(9) 0.0334(10) 0.0282(9) -0.0161(8) -0.0091(7) -0.0013(7)
C14 0.0446(12) 0.0365(11) 0.0207(9) 0.0021(8) -0.0104(8) -0.0243(10)
C15 0.0243(8) 0.0161(7) 0.0221(8) -0.0057(6) -0.0065(7) -0.0056(6)
C16 0.0391(11) 0.0188(8) 0.0343(10) -0.0108(8) -0.0023(9) -0.0108(8)
C17 0.0480(13) 0.0242(10) 0.0417(12) -0.0117(9) 0.0035(10) -0.0230(9)
C18 0.0333(10) 0.0250(9) 0.0278(9) -0.0069(7) 0.0017(8) -0.0174(8)
C19 0.0418(12) 0.0383(12) 0.0399(12) -0.0117(10) 0.0097(10) -0.0295(10)
C20 0.0303(10) 0.0385(11) 0.0291(10) -0.0077(9) 0.0064(8) -0.0207(9)
C21 0.0215(8) 0.0293(9) 0.0163(8) -0.0033(7) -0.0024(6) -0.0103(7)
C22 0.0209(8) 0.0363(10) 0.0179(8) -0.0081(7) -0.0009(7) -0.0066(7)
C23 0.0221(8) 0.0306(9) 0.0234(9) -0.0133(7) -0.0023(7) -0.0025(7)
C24 0.0206(8) 0.0226(8) 0.0229(8) -0.0096(7) -0.0048(7) -0.0040(6)
C25 0.0208(8) 0.0186(7) 0.0173(7) -0.0032(6) -0.0043(6) -0.0091(6)
C26 0.0193(8) 0.0204(8) 0.0141(7) -0.0024(6) -0.0047(6) -0.0075(6)
C27 0.0232(9) 0.0216(8) 0.0335(10) -0.0137(7) -0.0020(7) -0.0051(7)
C28 0.0273(10) 0.0248(9) 0.0446(12) -0.0205(9) 0.0004(9) -0.0078(7)
O1S 0.137(6) 0.074(4) 0.178(8) -0.063(5) -0.038(6) -0.016(4)
C1S 0.054(3) 0.056(3) 0.045(3) -0.020(3) -0.013(2) -0.012(3)
C2S 0.079(3) 0.100(3) 0.070(2) -0.019(2) -0.019(2) -0.029(2)

loop_
_atom_type_symbol
_atom_type_description
_atom_type_scat_dispersion_real
_atom_type_scat_dispersion_imag
_atom_type_scat_source
C C 0.0033 0.0016 'International Tables Vol C Tables 4.2.6.8 and 6.1.1.4'
H H 0.0000 0.0000 'International Tables Vol C Tables 4.2.6.8 and 6.1.1.4'
B B 0.0013 0.0007 'International Tables Vol C Tables 4.2.6.8 and 6.1.1.4'
N N 0.0061 0.0033 'International Tables Vol C Tables 4.2.6.8 and 6.1.1.4'
F F 0.0171 0.0103 'International Tables Vol C Tables 4.2.6.8 and 6.1.1.4'
Cu Cu 0.3201 1.2651 'International Tables Vol C Tables 4.2.6.8 and 6.1.1.4'
O O 0.0106 0.0060 'International Tables Vol C Tables 4.2.6.8 and 6.1.1.4'

loop_
_geom_angle_atom_site_label_1
_geom_angle_atom_site_label_2
_geom_angle_atom_site_label_3
_geom_angle
_geom_angle_site_symmetry_1
_geom_angle_site_symmetry_3
_geom_angle_publ_flag
N3 Cu1 N2 137.44(6) . . ?
N3 Cu1 N1 129.38(6) . . ?
N2 Cu1 N1 81.77(6) . . ?
N3 Cu1 N4 81.69(6) . . ?
N2 Cu1 N4 109.85(6) . . ?
N1 Cu1 N4 119.28(6) . . ?
F4 B1 F3 109.45(19) . . ?
F4 B1 F1 109.68(18) . . ?
F3 B1 F1 108.48(17) . . ?
F4 B1 F2 108.25(18) . . ?
F3 B1 F2 110.56(18) . . ?
F1 B1 F2 110.43(17) . . ?
C1 N1 C11 118.34(15) . . ?
C1 N1 Cu1 131.02(12) . . ?
C11 N1 Cu1 110.36(11) . . ?
C10 N2 C12 118.96(14) . . ?
C10 N2 Cu1 129.25(12) . . ?
C12 N2 Cu1 110.03(11) . . ?
C15 N3 C25 118.59(14) . . ?
C15 N3 Cu1 127.99(12) . . ?
C25 N3 Cu1 113.38(11) . . ?
C24 N4 C26 118.25(15) . . ?
C24 N4 Cu1 131.56(12) . . ?
C26 N4 Cu1 110.18(11) . . ?
N1 C1 C2 121.36(17) . . ?
N1 C1 C13 118.10(16) . . ?
C2 C1 C13 120.54(17) . . ?
C3 C2 C1 120.56(18) . . ?
C2 C3 C4 119.15(17) . . ?
C3 C4 C11 117.21(17) . . ?
C3 C4 C5 123.56(17) . . ?
C11 C4 C5 119.22(18) . . ?
C6 C5 C4 120.91(17) . . ?
C5 C6 C7 121.20(17) . . ?
C12 C7 C8 117.01(16) . . ?
C12 C7 C6 119.11(17) . . ?
C8 C7 C6 123.88(16) . . ?
C9 C8 C7 119.44(16) . . ?
C8 C9 C10 120.13(17) . . ?
N2 C10 C9 121.22(16) . . ?
N2 C10 C14 117.34(16) . . ?
C9 C10 C14 121.42(17) . . ?
N1 C11 C4 123.22(16) . . ?
N1 C11 C12 116.99(14) . . ?
C4 C11 C12 119.79(15) . . ?
N2 C12 C7 123.03(16) . . ?
N2 C12 C11 117.28(14) . . ?
C7 C12 C11 119.68(15) . . ?
N3 C15 C16 121.45(17) . . ?
N3 C15 C27 117.72(15) . . ?
C16 C15 C27 120.82(16) . . ?
C17 C16 C15 120.16(18) . . ?
C16 C17 C18 119.52(18) . . ?
C25 C18 C17 117.45(18) . . ?
C25 C18 C19 119.49(19) . . ?
C17 C18 C19 123.06(18) . . ?
C20 C19 C18 121.46(19) . . ?
C19 C20 C21 120.25(18) . . ?
C26 C21 C22 117.08(17) . . ?
C26 C21 C20 119.66(18) . . ?
C22 C21 C20 123.22(18) . . ?
C23 C22 C21 119.45(17) . . ?
C22 C23 C24 120.08(18) . . ?
N4 C24 C23 121.81(17) . . ?
N4 C24 C28 117.61(16) . . ?
C23 C24 C28 120.59(17) . . ?
N3 C25 C18 122.81(17) . . ?
N3 C25 C26 117.65(14) . . ?
C18 C25 C26 119.53(16) . . ?
N4 C26 C21 123.32(16) . . ?
N4 C26 C25 117.07(15) . . ?
C21 C26 C25 119.59(15) . . ?
C1S C1S O1S 176.1(10) 2_776 . ?
C1S C1S C2S 69.7(6) 2_776 2_776 ?
O1S C1S C2S 112.8(7) . 2_776 ?
C1S C1S C2S 61.0(6) 2_776 . ?
O1S C1S C2S 116.4(7) . . ?
C2S C1S C2S 130.7(5) 2_776 . ?
C1S C2S C1S 49.3(5) 2_776 . ?

loop_
_geom_bond_atom_site_label_1
_geom_bond_atom_site_label_2
_geom_bond_distance
_geom_bond_site_symmetry_2
_geom_bond_publ_flag
Cu1 N3 2.0003(14) . ?
Cu1 N2 2.0430(14) . ?
Cu1 N1 2.0470(15) . ?
Cu1 N4 2.1124(15) . ?
B1 F4 1.379(3) . ?
B1 F3 1.382(3) . ?
B1 F1 1.386(2) . ?
B1 F2 1.386(3) . ?
N1 C1 1.331(2) . ?
N1 C11 1.364(2) . ?
N2 C10 1.332(2) . ?
N2 C12 1.360(2) . ?
N3 C15 1.334(2) . ?
N3 C25 1.365(2) . ?
N4 C24 1.331(2) . ?
N4 C26 1.362(2) . ?
C1 C2 1.407(3) . ?
C1 C13 1.496(3) . ?
C2 C3 1.368(3) . ?
C3 C4 1.403(3) . ?
C4 C11 1.403(2) . ?
C4 C5 1.436(3) . ?
C5 C6 1.349(3) . ?
C6 C7 1.432(3) . ?
C7 C12 1.409(2) . ?
C7 C8 1.410(3) . ?
C8 C9 1.371(3) . ?
C9 C10 1.413(2) . ?
C10 C14 1.495(3) . ?
C11 C12 1.433(2) . ?
C15 C16 1.409(2) . ?
C15 C27 1.492(3) . ?
C16 C17 1.362(3) . ?
C17 C18 1.405(3) . ?
C18 C25 1.401(2) . ?
C18 C19 1.427(3) . ?
C19 C20 1.354(3) . ?
C20 C21 1.434(3) . ?
C21 C26 1.405(2) . ?
C21 C22 1.410(3) . ?
C22 C23 1.363(3) . ?
C23 C24 1.412(3) . ?
C24 C28 1.497(3) . ?
C25 C26 1.437(2) . ?
O1S C1S 1.206(8) . ?
C1S C1S 1.157(12) 2_776 ?
C1S C2S 1.334(7) 2_776 ?
C1S C2S 1.432(7) . ?
C2S C1S 1.334(7) 2_776 ?

loop_
_geom_torsion_atom_site_label_1
_geom_torsion_atom_site_label_2
_geom_torsion_atom_site_label_3
_geom_torsion_atom_site_label_4
_geom_torsion
_geom_torsion_site_symmetry_1
_geom_torsion_site_symmetry_2
_geom_torsion_site_symmetry_3
_geom_torsion_site_symmetry_4
_geom_torsion_publ_flag
N3 Cu1 N1 C1 -23.98(18) . . . . ?
N2 Cu1 N1 C1 -171.56(16) . . . . ?
N4 Cu1 N1 C1 80.25(16) . . . . ?
N3 Cu1 N1 C11 162.24(10) . . . . ?
N2 Cu1 N1 C11 14.66(11) . . . . ?
N4 Cu1 N1 C11 -93.53(12) . . . . ?
N3 Cu1 N2 C10 36.57(19) . . . . ?
N1 Cu1 N2 C10 178.79(16) . . . . ?
N4 Cu1 N2 C10 -62.97(16) . . . . ?
N3 Cu1 N2 C12 -159.00(10) . . . . ?
N1 Cu1 N2 C12 -16.79(11) . . . . ?
N4 Cu1 N2 C12 101.46(11) . . . . ?
N2 Cu1 N3 C15 70.90(17) . . . . ?
N1 Cu1 N3 C15 -57.42(17) . . . . ?
N4 Cu1 N3 C15 -178.72(15) . . . . ?
N2 Cu1 N3 C25 -111.62(12) . . . . ?
N1 Cu1 N3 C25 120.06(12) . . . . ?
N4 Cu1 N3 C25 -1.25(11) . . . . ?
N3 Cu1 N4 C24 179.11(17) . . . . ?
N2 Cu1 N4 C24 -43.28(17) . . . . ?
N1 Cu1 N4 C24 48.32(17) . . . . ?
N3 Cu1 N4 C26 0.23(11) . . . . ?
N2 Cu1 N4 C26 137.85(11) . . . . ?
N1 Cu1 N4 C26 -130.56(11) . . . . ?
C11 N1 C1 C2 2.6(2) . . . . ?
Cu1 N1 C1 C2 -170.81(13) . . . . ?
C11 N1 C1 C13 -176.74(15) . . . . ?
Cu1 N1 C1 C13 9.9(2) . . . . ?
N1 C1 C2 C3 0.9(3) . . . . ?
C13 C1 C2 C3 -179.83(18) . . . . ?
C1 C2 C3 C4 -2.5(3) . . . . ?
C2 C3 C4 C11 0.7(3) . . . . ?
C2 C3 C4 C5 -178.75(18) . . . . ?
C3 C4 C5 C6 179.02(19) . . . . ?
C11 C4 C5 C6 -0.4(3) . . . . ?
C4 C5 C6 C7 -1.3(3) . . . . ?
C5 C6 C7 C12 0.6(3) . . . . ?
C5 C6 C7 C8 -179.01(18) . . . . ?
C12 C7 C8 C9 -3.4(3) . . . . ?
C6 C7 C8 C9 176.20(18) . . . . ?
C7 C8 C9 C10 0.4(3) . . . . ?
C12 N2 C10 C9 -4.7(3) . . . . ?
Cu1 N2 C10 C9 158.54(14) . . . . ?
C12 N2 C10 C14 173.67(17) . . . . ?
Cu1 N2 C10 C14 -23.1(2) . . . . ?
C8 C9 C10 N2 3.9(3) . . . . ?
C8 C9 C10 C14 -174.41(19) . . . . ?
C1 N1 C11 C4 -4.5(2) . . . . ?
Cu1 N1 C11 C4 170.15(13) . . . . ?
C1 N1 C11 C12 175.09(15) . . . . ?
Cu1 N1 C11 C12 -10.25(17) . . . . ?
C3 C4 C11 N1 2.9(3) . . . . ?
C5 C4 C11 N1 -177.65(16) . . . . ?
C3 C4 C11 C12 -176.70(16) . . . . ?
C5 C4 C11 C12 2.8(2) . . . . ?
C10 N2 C12 C7 1.4(2) . . . . ?
Cu1 N2 C12 C7 -164.87(13) . . . . ?
C10 N2 C12 C11 -177.35(15) . . . . ?
Cu1 N2 C12 C11 16.40(18) . . . . ?
C8 C7 C12 N2 2.7(2) . . . . ?
C6 C7 C12 N2 -176.96(16) . . . . ?
C8 C7 C12 C11 -178.60(15) . . . . ?
C6 C7 C12 C11 1.7(2) . . . . ?
N1 C11 C12 N2 -4.3(2) . . . . ?
C4 C11 C12 N2 175.35(15) . . . . ?
N1 C11 C12 C7 176.95(15) . . . . ?
C4 C11 C12 C7 -3.4(2) . . . . ?
C25 N3 C15 C16 0.6(3) . . . . ?
Cu1 N3 C15 C16 177.93(14) . . . . ?
C25 N3 C15 C27 -178.25(16) . . . . ?
Cu1 N3 C15 C27 -0.9(2) . . . . ?
N3 C15 C16 C17 -1.6(3) . . . . ?
C27 C15 C16 C17 177.2(2) . . . . ?
C15 C16 C17 C18 1.1(4) . . . . ?
C16 C17 C18 C25 0.2(3) . . . . ?
C16 C17 C18 C19 -179.9(2) . . . . ?
C25 C18 C19 C20 1.6(4) . . . . ?
C17 C18 C19 C20 -178.3(2) . . . . ?
C18 C19 C20 C21 -1.6(4) . . . . ?
C19 C20 C21 C26 0.2(3) . . . . ?
C19 C20 C21 C22 -177.4(2) . . . . ?
C26 C21 C22 C23 -1.2(3) . . . . ?
C20 C21 C22 C23 176.39(19) . . . . ?
C21 C22 C23 C24 0.9(3) . . . . ?
C26 N4 C24 C23 -0.4(3) . . . . ?
Cu1 N4 C24 C23 -179.22(13) . . . . ?
C26 N4 C24 C28 179.35(16) . . . . ?
Cu1 N4 C24 C28 0.5(3) . . . . ?
C22 C23 C24 N4 -0.1(3) . . . . ?
C22 C23 C24 C28 -179.84(19) . . . . ?
C15 N3 C25 C18 0.9(3) . . . . ?
Cu1 N3 C25 C18 -176.87(15) . . . . ?
C15 N3 C25 C26 179.83(15) . . . . ?
Cu1 N3 C25 C26 2.10(19) . . . . ?
C17 C18 C25 N3 -1.3(3) . . . . ?
C19 C18 C25 N3 178.87(19) . . . . ?
C17 C18 C25 C26 179.79(19) . . . . ?
C19 C18 C25 C26 -0.1(3) . . . . ?
C24 N4 C26 C21 0.1(3) . . . . ?
Cu1 N4 C26 C21 179.10(13) . . . . ?
C24 N4 C26 C25 -178.24(15) . . . . ?
Cu1 N4 C26 C25 0.80(18) . . . . ?
C22 C21 C26 N4 0.8(3) . . . . ?
C20 C21 C26 N4 -176.95(18) . . . . ?
C22 C21 C26 C25 179.03(16) . . . . ?
C20 C21 C26 C25 1.3(3) . . . . ?
N3 C25 C26 N4 -2.0(2) . . . . ?
C18 C25 C26 N4 177.03(17) . . . . ?
N3 C25 C26 C21 179.67(15) . . . . ?
C18 C25 C26 C21 -1.3(3) . . . . ?
O1S C1S C2S C1S 176.7(10) . . . 2_776 ?
C2S C1S C2S C1S 0.000(2) 2_776 . . 2_776 ?
